data_4060623
_journal_name_full Organometallics
_journal_paper_doi 10.1021/om050781i
_journal_year 2006
_chemical_formula_sum 'C26 H36 Br2 N4 Ni'
_chemical_formula_weight 623.12
_space_group_IT_number 2
_symmetry_cell_setting triclinic
_symmetry_space_group_name_Hall '-P 1'
_symmetry_space_group_name_H-M 'P -1'
_cell_angle_alpha 89.491(3)
_cell_angle_beta 71.770(3)
_cell_angle_gamma 73.006(3)
_cell_formula_units_Z 2
_cell_length_a 10.5688(15)
_cell_length_b 10.6259(15)
_cell_length_c 13.2418(18)
_cell_measurement_temperature 153(2)
_cell_volume 1345.2(3)
_diffrn_ambient_temperature 153(2)
_exptl_crystal_density_diffrn 1.538
_cod_database_code 4060623

loop_
_symmetry_equiv_pos_as_xyz
'x, y, z'
'-x, -y, -z'

loop_
_atom_site_label
_atom_site_type_symbol
_atom_site_fract_x
_atom_site_fract_y
_atom_site_fract_z
_atom_site_U_iso_or_equiv
_atom_site_adp_type
_atom_site_occupancy
_atom_site_symmetry_multiplicity
_atom_site_calc_flag
_atom_site_refinement_flags
_atom_site_disorder_assembly
_atom_site_disorder_group
Ni1 Ni 0.5000 0.5000 0.5000 0.01663(14) Uani 1 2 d S . .
Br1 Br 0.66852(3) 0.43006(4) 0.33563(3) 0.02971(11) Uani 1 1 d . . .
C1 C 0.3628(3) 0.4809(3) 0.4427(2) 0.0177(7) Uani 1 1 d . . .
C2 C 0.2188(3) 0.3933(3) 0.3914(2) 0.0183(7) Uani 1 1 d . . .
C3 C 0.1903(3) 0.5241(3) 0.3678(2) 0.0189(7) Uani 1 1 d . . .
C4 C 0.0912(3) 0.5793(3) 0.3187(3) 0.0239(8) Uani 1 1 d . . .
H4 H 0.0725 0.6685 0.3015 0.029 Uiso 1 1 calc R . .
C5 C 0.0211(3) 0.4975(4) 0.2959(3) 0.0285(8) Uani 1 1 d . . .
H5 H -0.0479 0.5317 0.2626 0.034 Uiso 1 1 calc R . .
C6 C 0.0485(3) 0.3675(4) 0.3201(3) 0.0280(8) Uani 1 1 d . . .
H6 H -0.0031 0.3153 0.3039 0.034 Uiso 1 1 calc R . .
C7 C 0.1494(3) 0.3111(3) 0.3676(3) 0.0237(8) Uani 1 1 d . . .
H7 H 0.1697 0.2212 0.3830 0.028 Uiso 1 1 calc R . .
C8 C 0.3855(3) 0.2459(3) 0.4762(3) 0.0195(7) Uani 1 1 d . . .
H8A H 0.4800 0.2416 0.4770 0.023 Uiso 1 1 calc R . .
H8B H 0.3957 0.1714 0.4269 0.023 Uiso 1 1 calc R . .
C9 C 0.2969(4) 0.2307(3) 0.5875(3) 0.0285(8) Uani 1 1 d . . .
H9A H 0.2791 0.3094 0.6353 0.034 Uiso 1 1 calc R . .
H9B H 0.2055 0.2262 0.5853 0.034 Uiso 1 1 calc R . .
C10 C 0.3660(4) 0.1081(4) 0.6327(3) 0.0371(9) Uani 1 1 d . . .
H10A H 0.3783 0.0295 0.5882 0.056 Uiso 1 1 calc R . .
H10B H 0.3070 0.1045 0.7056 0.056 Uiso 1 1 calc R . .
H10C H 0.4575 0.1110 0.6335 0.056 Uiso 1 1 calc R . .
C11 C 0.2902(3) 0.7089(3) 0.3883(3) 0.0216(7) Uani 1 1 d . . .
H11A H 0.2790 0.7366 0.3192 0.026 Uiso 1 1 calc R . .
H11B H 0.3840 0.7097 0.3873 0.026 Uiso 1 1 calc R . .
C12 C 0.1804(4) 0.8063(3) 0.4773(3) 0.0294(8) Uani 1 1 d . . .
H12A H 0.1925 0.7796 0.5464 0.035 Uiso 1 1 calc R . .
H12B H 0.0866 0.8046 0.4791 0.035 Uiso 1 1 calc R . .
C13 C 0.1893(4) 0.9460(3) 0.4636(3) 0.0361(9) Uani 1 1 d . . .
H13A H 0.2834 0.9472 0.4588 0.054 Uiso 1 1 calc R . .
H13B H 0.1204 1.0054 0.5250 0.054 Uiso 1 1 calc R . .
H13C H 0.1699 0.9754 0.3981 0.054 Uiso 1 1 calc R . .
N1 N 0.3258(3) 0.3700(3) 0.4361(2) 0.0186(6) Uani 1 1 d . . .
N2 N 0.2812(3) 0.5742(3) 0.4000(2) 0.0180(6) Uani 1 1 d . . .
Ni2 Ni 0.5000 1.0000 0.0000 0.01955(15) Uani 1 2 d S . .
Br2 Br 0.38865(4) 0.93880(4) 0.16475(3) 0.03130(11) Uani 1 1 d . . .
C14 C 0.6581(3) 0.9874(3) 0.0448(3) 0.0201(7) Uani 1 1 d . . .
C15 C 0.8664(3) 0.9108(3) 0.0730(2) 0.0201(7) Uani 1 1 d . . .
C16 C 0.7970(3) 1.0333(3) 0.1307(2) 0.0199(7) Uani 1 1 d . . .
C17 C 0.8545(3) 1.0886(4) 0.1935(3) 0.0261(8) Uani 1 1 d . . .
H17 H 0.8065 1.1724 0.2329 0.031 Uiso 1 1 calc R . .
C18 C 0.9848(4) 1.0151(4) 0.1955(3) 0.0283(8) Uani 1 1 d . . .
H18 H 1.0279 1.0496 0.2371 0.034 Uiso 1 1 calc R . .
C19 C 1.0547(3) 0.8926(4) 0.1385(3) 0.0277(8) Uani 1 1 d . . .
H19 H 1.1442 0.8451 0.1422 0.033 Uiso 1 1 calc R . .
C20 C 0.9973(3) 0.8373(3) 0.0759(3) 0.0251(8) Uani 1 1 d . . .
H20 H 1.0453 0.7531 0.0370 0.030 Uiso 1 1 calc R . .
C21 C 0.5638(3) 1.2055(3) 0.1543(3) 0.0229(7) Uani 1 1 d . . .
H21A H 0.5598 1.2264 0.2282 0.027 Uiso 1 1 calc R . .
H21B H 0.4710 1.1994 0.1572 0.027 Uiso 1 1 calc R . .
C22 C 0.5938(4) 1.3168(3) 0.0877(3) 0.0289(8) Uani 1 1 d . . .
H22A H 0.5976 1.2964 0.0137 0.035 Uiso 1 1 calc R . .
H22B H 0.6862 1.3237 0.0850 0.035 Uiso 1 1 calc R . .
C23 C 0.4823(4) 1.4482(4) 0.1335(3) 0.0338(9) Uani 1 1 d . . .
H23A H 0.3911 1.4424 0.1343 0.051 Uiso 1 1 calc R . .
H23B H 0.5052 1.5180 0.0892 0.051 Uiso 1 1 calc R . .
H23C H 0.4788 1.4689 0.2065 0.051 Uiso 1 1 calc R . .
C24 C 0.8113(4) 0.7689(3) -0.0503(3) 0.0282(8) Uani 1 1 d . . .
H24A H 0.9142 0.7304 -0.0795 0.034 Uiso 1 1 calc R . .
H24B H 0.7768 0.7960 -0.1110 0.034 Uiso 1 1 calc R . .
C25 C 0.7502(4) 0.6639(4) 0.0013(3) 0.0381(10) Uani 1 1 d . . .
H25A H 0.6469 0.6997 0.0249 0.046 Uiso 1 1 calc R . .
H25B H 0.7785 0.5883 -0.0526 0.046 Uiso 1 1 calc R . .
C26 C 0.7942(5) 0.6150(5) 0.0947(3) 0.0564(13) Uani 1 1 d . . .
H26A H 0.8965 0.5812 0.0726 0.085 Uiso 1 1 calc R . .
H26B H 0.7546 0.5441 0.1221 0.085 Uiso 1 1 calc R . .
H26C H 0.7605 0.6878 0.1509 0.085 Uiso 1 1 calc R . .
N3 N 0.7779(3) 0.8870(3) 0.0214(2) 0.0194(6) Uani 1 1 d . . .
N4 N 0.6688(3) 1.0780(3) 0.1122(2) 0.0194(6) Uani 1 1 d . . .

loop_
_atom_site_aniso_label
_atom_site_aniso_U_11
_atom_site_aniso_U_22
_atom_site_aniso_U_33
_atom_site_aniso_U_23
_atom_site_aniso_U_13
_atom_site_aniso_U_12
Ni1 0.0156(3) 0.0182(3) 0.0184(3) 0.0024(2) -0.0073(2) -0.0067(2)
Br1 0.02318(19) 0.0428(2) 0.0231(2) -0.00383(16) -0.00546(15) -0.01195(16)
C1 0.0189(16) 0.0169(17) 0.0152(16) 0.0008(13) -0.0026(13) -0.0055(14)
C2 0.0130(15) 0.0238(19) 0.0174(17) 0.0003(14) -0.0041(13) -0.0052(14)
C3 0.0172(16) 0.0210(18) 0.0189(18) -0.0010(14) -0.0061(14) -0.0060(14)
C4 0.0197(17) 0.027(2) 0.0219(18) 0.0028(15) -0.0071(14) -0.0026(15)
C5 0.0205(18) 0.041(2) 0.026(2) -0.0007(17) -0.0114(16) -0.0071(16)
C6 0.0232(18) 0.037(2) 0.028(2) -0.0040(16) -0.0089(16) -0.0146(17)
C7 0.0260(18) 0.0224(19) 0.0258(19) 0.0028(15) -0.0094(15) -0.0112(15)
C8 0.0215(17) 0.0160(17) 0.0236(18) 0.0051(14) -0.0105(14) -0.0063(14)
C9 0.033(2) 0.024(2) 0.025(2) 0.0043(15) -0.0028(16) -0.0101(16)
C10 0.045(2) 0.035(2) 0.028(2) 0.0129(17) -0.0068(18) -0.0127(19)
C11 0.0210(17) 0.0192(18) 0.0263(19) 0.0059(14) -0.0081(15) -0.0084(14)
C12 0.0276(19) 0.0200(19) 0.034(2) 0.0042(16) -0.0042(16) -0.0043(15)
C13 0.039(2) 0.024(2) 0.044(2) -0.0011(17) -0.0091(19) -0.0128(18)
N1 0.0194(14) 0.0192(15) 0.0215(15) 0.0034(12) -0.0104(12) -0.0080(12)
N2 0.0175(14) 0.0184(15) 0.0210(15) 0.0040(12) -0.0090(12) -0.0071(12)
Ni2 0.0181(3) 0.0284(4) 0.0166(3) 0.0063(3) -0.0080(2) -0.0112(3)
Br2 0.0291(2) 0.0502(3) 0.0229(2) 0.01532(16) -0.01101(15) -0.02183(18)
C14 0.0192(17) 0.0264(19) 0.0181(17) 0.0095(14) -0.0057(14) -0.0126(15)
C15 0.0220(17) 0.028(2) 0.0145(17) 0.0086(14) -0.0062(14) -0.0136(15)
C16 0.0194(16) 0.0278(19) 0.0172(17) 0.0093(14) -0.0077(14) -0.0123(15)
C17 0.0281(19) 0.034(2) 0.0221(18) 0.0049(15) -0.0107(15) -0.0147(16)
C18 0.0290(19) 0.042(2) 0.026(2) 0.0101(17) -0.0171(16) -0.0200(18)
C19 0.0217(18) 0.037(2) 0.029(2) 0.0141(17) -0.0120(16) -0.0121(16)
C20 0.0224(18) 0.030(2) 0.0243(19) 0.0074(15) -0.0060(15) -0.0111(15)
C21 0.0207(17) 0.026(2) 0.0223(19) -0.0001(15) -0.0085(15) -0.0056(15)
C22 0.034(2) 0.029(2) 0.0216(19) 0.0048(15) -0.0081(16) -0.0086(17)
C23 0.040(2) 0.033(2) 0.026(2) -0.0020(17) -0.0147(18) -0.0023(18)
C24 0.0298(19) 0.024(2) 0.032(2) -0.0012(16) -0.0151(17) -0.0052(16)
C25 0.041(2) 0.036(2) 0.041(2) 0.0014(18) -0.0121(19) -0.0178(19)
C26 0.078(3) 0.063(3) 0.042(3) 0.014(2) -0.020(2) -0.042(3)
N3 0.0195(14) 0.0278(16) 0.0151(14) 0.0048(12) -0.0076(12) -0.0117(13)
N4 0.0191(14) 0.0252(16) 0.0153(14) 0.0033(12) -0.0059(11) -0.0086(12)

loop_
_geom_bond_atom_site_label_1
_geom_bond_atom_site_label_2
_geom_bond_distance
_geom_bond_site_symmetry_2
_geom_bond_publ_flag
Ni1 C1 1.892(3) . ?
Ni1 C1 1.892(3) 2_666 ?
Ni1 Br1 2.3003(4) 2_666 ?
Ni1 Br1 2.3003(4) . ?
C1 N2 1.357(4) . ?
C1 N1 1.358(4) . ?
C2 C7 1.386(4) . ?
C2 C3 1.388(4) . ?
C2 N1 1.394(4) . ?
C3 C4 1.387(4) . ?
C3 N2 1.395(4) . ?
C4 C5 1.385(5) . ?
C5 C6 1.383(5) . ?
C6 C7 1.390(5) . ?
C8 N1 1.459(4) . ?
C8 C9 1.516(4) . ?
C9 C10 1.514(5) . ?
C11 N2 1.466(4) . ?
C11 C12 1.507(5) . ?
C12 C13 1.520(5) . ?
Ni2 C14 1.911(3) 2_675 ?
Ni2 C14 1.911(3) . ?
Ni2 Br2 2.3201(4) 2_675 ?
Ni2 Br2 2.3201(4) . ?
C14 N3 1.345(4) . ?
C14 N4 1.371(4) . ?
C15 C16 1.387(5) . ?
C15 C20 1.387(5) . ?
C15 N3 1.396(4) . ?
C16 C17 1.393(4) . ?
C16 N4 1.397(4) . ?
C17 C18 1.378(5) . ?
C18 C19 1.384(5) . ?
C19 C20 1.390(5) . ?
C21 N4 1.457(4) . ?
C21 C22 1.518(5) . ?
C22 C23 1.521(5) . ?
C24 N3 1.467(4) . ?
C24 C25 1.504(5) . ?
C25 C26 1.492(6) . ?
